data_7160415
loop_
_publ_author_name
'Kositova, Olga A.'
'Bugaenko, Dmitry I.'
'Goncharenko, Victoria E.'
'Nechaev, Mikhail S.'
'Karchava, Alexander V.'

_publ_section_title
;
 Base-controlled regioselectivity <i>via</i> distinct mechanisms during
 C-H thionation of azinium salts with elemental sulfur.
;
_journal_issue 15
_journal_name_full 'Organic &amp; biomolecular chemistry'
_journal_page_first 3547
_journal_page_last 3552
_journal_paper_doi 10.1039/d5ob00209e
_journal_volume 23
_journal_year 2025
_chemical_formula_moiety 'C13 H10 N2 S'
_chemical_formula_sum 'C13 H10 N2 S'
_chemical_formula_weight 226.29
_space_group_crystal_system monoclinic
_space_group_IT_number 14
_space_group_name_Hall '-P 2ybc'
_space_group_name_H-M_alt 'P 1 21/c 1'
_atom_sites_solution_hydrogens geom
_audit_block_doi 10.5517/ccdc.csd.cc2m74rs
_audit_creation_date 2025-01-27
_audit_creation_method
;
Olex2 1.5
(compiled 2024.02.16 svn.r378c4104 for OlexSys, GUI svn.r6928)
;
_audit_update_record
;
2025-01-28 deposited with the CCDC.	2025-03-13 downloaded from the CCDC.
;
_cell_angle_alpha 90
_cell_angle_beta 108.194(3)
_cell_angle_gamma 90
_cell_formula_units_Z 4
_cell_length_a 10.7446(7)
_cell_length_b 14.6012(9)
_cell_length_c 7.0569(6)
_cell_measurement_reflns_used 3407
_cell_measurement_temperature 100.00
_cell_measurement_theta_max 26.94
_cell_measurement_theta_min 2.38
_cell_volume 1051.76(13)
_computing_cell_refinement 'SAINT V8.40B (?, 2016)'
_computing_data_reduction 'SAINT V8.40B (?, 2016)'
_computing_molecular_graphics 'Olex2 1.5 (Dolomanov et al., 2009)'
_computing_publication_material 'Olex2 1.5 (Dolomanov et al., 2009)'
_computing_structure_refinement 'SHELXL 2018/3 (Sheldrick, 2015)'
_computing_structure_solution 'SHELXT 2018/2 (Sheldrick, 2018)'
_diffrn_ambient_temperature 100.00
_diffrn_measured_fraction_theta_full 0.999
_diffrn_measured_fraction_theta_max 0.997
_diffrn_measurement_device_type 'Bruker D8 Quest with Photon III detector'
_diffrn_measurement_method 'phi and omega scans'
_diffrn_radiation_type MoK\a
_diffrn_radiation_wavelength 0.71073
_diffrn_reflns_av_R_equivalents 0.0439
_diffrn_reflns_av_unetI/netI 0.0416
_diffrn_reflns_Laue_measured_fraction_full 0.999
_diffrn_reflns_Laue_measured_fraction_max 0.997
_diffrn_reflns_limit_h_max 15
_diffrn_reflns_limit_h_min -14
_diffrn_reflns_limit_k_max 20
_diffrn_reflns_limit_k_min -19
_diffrn_reflns_limit_l_max 10
_diffrn_reflns_limit_l_min -10
_diffrn_reflns_number 11353
_diffrn_reflns_point_group_measured_fraction_full 0.999
_diffrn_reflns_point_group_measured_fraction_max 0.997
_diffrn_reflns_theta_full 25.242
_diffrn_reflns_theta_max 30.526
_diffrn_reflns_theta_min 1.995
_diffrn_source 'micro-focus sealed X-ray tube'
_diffrn_source_current 0.9
_diffrn_source_power 0.045
_diffrn_source_voltage 50.0
_exptl_absorpt_coefficient_mu 0.276
_exptl_absorpt_correction_T_max 0.6471
_exptl_absorpt_correction_T_min 0.3683
_exptl_absorpt_correction_type multi-scan
_exptl_absorpt_process_details
;
SADABS-2016/2 (Bruker,2016/2) was used for absorption correction.
wR2(int) was 0.1511 before and 0.0560 after correction.
The Ratio of minimum to maximum transmission is 0.5692.
The \l/2 correction factor is Not present.
;
_exptl_crystal_colour yellow
_exptl_crystal_density_diffrn 1.429
_exptl_crystal_description block
_exptl_crystal_F_000 472
_exptl_crystal_size_max 0.098
_exptl_crystal_size_mid 0.087
_exptl_crystal_size_min 0.076
_refine_diff_density_max 0.494
_refine_diff_density_min -0.282
_refine_diff_density_rms 0.070
_refine_ls_extinction_method none
_refine_ls_goodness_of_fit_ref 1.038
_refine_ls_hydrogen_treatment constr
_refine_ls_matrix_type full
_refine_ls_number_parameters 146
_refine_ls_number_reflns 3202
_refine_ls_number_restraints 12
_refine_ls_restrained_S_all 1.046
_refine_ls_R_factor_all 0.0597
_refine_ls_R_factor_gt 0.0478
_refine_ls_shift/su_max 0.000
_refine_ls_shift/su_mean 0.000
_refine_ls_structure_factor_coef Fsqd
_refine_ls_weighting_details 'w=1/[\s^2^(Fo^2^)+(0.0778P)^2^+0.1359P] where P=(Fo^2^+2Fc^2^)/3'
_refine_ls_weighting_scheme calc
_refine_ls_wR_factor_gt 0.1257
_refine_ls_wR_factor_ref 0.1341
_reflns_Friedel_coverage 0.000
_reflns_number_gt 2581
_reflns_number_total 3202
_reflns_threshold_expression 'I > 2\s(I)'
_cod_data_source_file d5ob00209e2.cif
_cod_data_source_block w
_cod_depositor_comments 'Adding full bibliography for 7160414--7160418.cif.'
_cod_database_code 7160415
_shelx_shelxl_version_number 2018/3
_shelx_space_group_comment
;
The symmetry employed for this shelxl refinement is uniquely defined
by the following loop, which should always be used as a source of
symmetry information in preference to the above space-group names.
They are only intended as comments.
;
_olex2_refinement_description
;
1. Fixed Uiso
 At 1.2 times of:
  All C(H) groups
 At 1.5 times of:
  All C(H,H,H) groups
2. Uiso/Uaniso restraints and constraints
C1: within 2A with sigma of 0.02 and sigma for terminal atoms of 0.04 within 2A
S1 \\sim C1: within 2A with sigma of 0.001 and sigma for terminal atoms of
0.002 within 2A
Uanis(C1) \\sim Ueq: with sigma of 0.005 and sigma for terminal atoms of 0.01
3.a Aromatic/amide H refined with riding coordinates:
 C2(H2), C8(H8), C3(H3), C6(H6), C5(H5), C10(H10), C9(H9)
3.b Idealised Me refined as rotating group:
 C13(H13A,H13B,H13C)
;
_olex2_submission_special_instructions 'No special instructions were received'

loop_
_space_group_symop_operation_xyz
'x, y, z'
'-x, y+1/2, -z+1/2'
'-x, -y, -z'
'x, -y-1/2, z-1/2'

loop_
_atom_site_label
_atom_site_type_symbol
_atom_site_fract_x
_atom_site_fract_y
_atom_site_fract_z
_atom_site_U_iso_or_equiv
_atom_site_adp_type
_atom_site_occupancy
_atom_site_site_symmetry_order
_atom_site_calc_flag
_atom_site_refinement_flags_posn
_atom_site_refinement_flags_adp
_atom_site_refinement_flags_occupancy
_atom_site_disorder_assembly
_atom_site_disorder_group
S1 S -0.08431(4) 0.40738(3) 0.17995(6) 0.02713(14) Uani 1 1 d . U . . .
N1 N 0.15493(11) 0.34504(8) 0.38105(18) 0.0179(2) Uani 1 1 d . . . . .
N2 N 0.43551(12) 0.38266(9) 0.5505(2) 0.0230(3) Uani 1 1 d . . . . .
C11 C 0.38889(13) 0.29532(10) 0.5398(2) 0.0187(3) Uani 1 1 d . . . . .
C12 C 0.25039(13) 0.27662(10) 0.4458(2) 0.0181(3) Uani 1 1 d . . . . .
C4 C 0.21057(14) 0.18480(10) 0.4147(2) 0.0202(3) Uani 1 1 d . . . . .
C7 C 0.47547(15) 0.22027(11) 0.6100(2) 0.0219(3) Uani 1 1 d . . . . .
C2 C -0.00652(15) 0.23171(10) 0.2242(2) 0.0223(3) Uani 1 1 d . . . . .
H2 H -0.091700 0.216723 0.139242 0.027 Uiso 1 1 calc R U . . .
C8 C 0.60887(16) 0.23939(12) 0.7047(2) 0.0269(3) Uani 1 1 d . . . . .
H8 H 0.668728 0.190759 0.755529 0.032 Uiso 1 1 calc R U . . .
C3 C 0.07862(14) 0.16393(10) 0.3035(2) 0.0225(3) Uani 1 1 d . . . . .
H3 H 0.050542 0.101942 0.285245 0.027 Uiso 1 1 calc R U . . .
C1 C 0.02843(14) 0.32581(10) 0.2651(2) 0.0202(3) Uani 1 1 d . U . . .
C6 C 0.42920(16) 0.12852(11) 0.5827(2) 0.0259(3) Uani 1 1 d . . . . .
H6 H 0.487945 0.079097 0.631775 0.031 Uiso 1 1 calc R U . . .
C5 C 0.30128(16) 0.11187(11) 0.4867(2) 0.0248(3) Uani 1 1 d . . . . .
H5 H 0.271199 0.050358 0.466739 0.030 Uiso 1 1 calc R U . . .
C13 C 0.17999(15) 0.44133(10) 0.4473(3) 0.0250(3) Uani 1 1 d . . . . .
H13A H 0.257078 0.444179 0.566570 0.038 Uiso 1 1 calc R U . . .
H13B H 0.103690 0.465670 0.478656 0.038 Uiso 1 1 calc R U . . .
H13C H 0.195817 0.477921 0.340720 0.038 Uiso 1 1 calc R U . . .
C10 C 0.56138(15) 0.39716(12) 0.6394(3) 0.0273(3) Uani 1 1 d . . . . .
H10 H 0.592460 0.458396 0.647197 0.033 Uiso 1 1 calc R U . . .
C9 C 0.65226(15) 0.32789(12) 0.7233(2) 0.0289(4) Uani 1 1 d . . . . .
H9 H 0.741370 0.342086 0.791090 0.035 Uiso 1 1 calc R U . . .

loop_
_atom_site_aniso_label
_atom_site_aniso_U_11
_atom_site_aniso_U_22
_atom_site_aniso_U_33
_atom_site_aniso_U_23
_atom_site_aniso_U_13
_atom_site_aniso_U_12
S1 0.0214(2) 0.0231(2) 0.0323(2) -0.00341(14) 0.00166(15) 0.00253(14)
N1 0.0166(6) 0.0185(6) 0.0192(6) -0.0029(4) 0.0064(4) -0.0022(4)
N2 0.0200(6) 0.0249(6) 0.0248(6) -0.0032(5) 0.0081(5) -0.0044(5)
C11 0.0185(6) 0.0225(7) 0.0163(6) -0.0020(5) 0.0070(5) -0.0007(5)
C12 0.0206(7) 0.0204(7) 0.0150(6) -0.0004(5) 0.0079(5) 0.0002(5)
C4 0.0226(7) 0.0212(7) 0.0179(6) -0.0011(5) 0.0081(5) -0.0017(5)
C7 0.0230(7) 0.0273(7) 0.0163(6) 0.0005(5) 0.0074(5) 0.0030(6)
C2 0.0209(7) 0.0239(7) 0.0225(7) -0.0050(5) 0.0075(6) -0.0061(5)
C8 0.0217(7) 0.0395(9) 0.0189(7) 0.0007(6) 0.0051(6) 0.0055(6)
C3 0.0258(7) 0.0205(7) 0.0227(7) -0.0037(5) 0.0098(6) -0.0061(6)
C1 0.0188(6) 0.0232(7) 0.0194(6) -0.0029(5) 0.0069(5) -0.0032(5)
C6 0.0299(8) 0.0255(8) 0.0223(7) 0.0032(6) 0.0083(6) 0.0053(6)
C5 0.0311(8) 0.0194(7) 0.0243(8) 0.0014(5) 0.0093(6) 0.0013(6)
C13 0.0216(7) 0.0197(7) 0.0334(8) -0.0085(6) 0.0080(6) -0.0034(6)
C10 0.0215(7) 0.0323(8) 0.0284(8) -0.0072(6) 0.0080(6) -0.0059(6)
C9 0.0189(7) 0.0436(10) 0.0234(8) -0.0058(6) 0.0054(6) -0.0018(6)

loop_
_atom_type_symbol
_atom_type_description
_atom_type_scat_dispersion_real
_atom_type_scat_dispersion_imag
_atom_type_scat_source
C C 0.0033 0.0016 'International Tables Vol C Tables 4.2.6.8 and 6.1.1.4'
H H 0.0000 0.0000 'International Tables Vol C Tables 4.2.6.8 and 6.1.1.4'
N N 0.0061 0.0033 'International Tables Vol C Tables 4.2.6.8 and 6.1.1.4'
S S 0.1246 0.1234 'International Tables Vol C Tables 4.2.6.8 and 6.1.1.4'

loop_
_geom_angle_atom_site_label_1
_geom_angle_atom_site_label_2
_geom_angle_atom_site_label_3
_geom_angle
_geom_angle_site_symmetry_1
_geom_angle_site_symmetry_3
_geom_angle_publ_flag
C12 N1 C13 122.10(12) . . ?
C1 N1 C12 122.25(12) . . ?
C1 N1 C13 115.43(12) . . ?
C10 N2 C11 118.76(14) . . ?
N2 C11 C12 120.47(13) . . ?
N2 C11 C7 120.80(13) . . ?
C7 C11 C12 118.64(13) . . ?
N1 C12 C11 123.74(13) . . ?
N1 C12 C4 118.25(13) . . ?
C4 C12 C11 118.00(13) . . ?
C12 C4 C3 119.57(14) . . ?
C12 C4 C5 121.11(14) . . ?
C3 C4 C5 119.28(14) . . ?
C8 C7 C11 118.09(14) . . ?
C8 C7 C6 120.85(14) . . ?
C6 C7 C11 121.05(14) . . ?
C3 C2 H2 119.3 . . ?
C3 C2 C1 121.43(14) . . ?
C1 C2 H2 119.3 . . ?
C7 C8 H8 120.0 . . ?
C9 C8 C7 119.98(15) . . ?
C9 C8 H8 120.0 . . ?
C4 C3 H3 119.9 . . ?
C2 C3 C4 120.20(14) . . ?
C2 C3 H3 119.9 . . ?
N1 C1 S1 122.54(11) . . ?
N1 C1 C2 117.61(13) . . ?
C2 C1 S1 119.81(11) . . ?
C7 C6 H6 120.1 . . ?
C5 C6 C7 119.72(14) . . ?
C5 C6 H6 120.1 . . ?
C4 C5 H5 119.4 . . ?
C6 C5 C4 121.29(15) . . ?
C6 C5 H5 119.4 . . ?
N1 C13 H13A 109.5 . . ?
N1 C13 H13B 109.5 . . ?
N1 C13 H13C 109.5 . . ?
H13A C13 H13B 109.5 . . ?
H13A C13 H13C 109.5 . . ?
H13B C13 H13C 109.5 . . ?
N2 C10 H10 117.9 . . ?
N2 C10 C9 124.11(15) . . ?
C9 C10 H10 117.9 . . ?
C8 C9 C10 118.03(15) . . ?
C8 C9 H9 121.0 . . ?
C10 C9 H9 121.0 . . ?

loop_
_geom_bond_atom_site_label_1
_geom_bond_atom_site_label_2
_geom_bond_distance
_geom_bond_site_symmetry_2
_geom_bond_publ_flag
S1 C1 1.6710(16) . ?
N1 C12 1.4022(18) . ?
N1 C1 1.3788(18) . ?
N1 C13 1.4797(19) . ?
N2 C11 1.3635(19) . ?
N2 C10 1.318(2) . ?
C11 C12 1.454(2) . ?
C11 C7 1.423(2) . ?
C12 C4 1.403(2) . ?
C4 C3 1.423(2) . ?
C4 C5 1.426(2) . ?
C7 C8 1.407(2) . ?
C7 C6 1.421(2) . ?
C2 H2 0.9500 . ?
C2 C3 1.345(2) . ?
C2 C1 1.430(2) . ?
C8 H8 0.9500 . ?
C8 C9 1.366(2) . ?
C3 H3 0.9500 . ?
C6 H6 0.9500 . ?
C6 C5 1.351(2) . ?
C5 H5 0.9500 . ?
C13 H13A 0.9800 . ?
C13 H13B 0.9800 . ?
C13 H13C 0.9800 . ?
C10 H10 0.9500 . ?
C10 C9 1.402(2) . ?
C9 H9 0.9500 . ?

loop_
_geom_torsion_atom_site_label_1
_geom_torsion_atom_site_label_2
_geom_torsion_atom_site_label_3
_geom_torsion_atom_site_label_4
_geom_torsion
_geom_torsion_site_symmetry_1
_geom_torsion_site_symmetry_2
_geom_torsion_site_symmetry_3
_geom_torsion_site_symmetry_4
_geom_torsion_publ_flag
N1 C12 C4 C3 5.72(19) . . . . ?
N1 C12 C4 C5 -176.50(13) . . . . ?
N2 C11 C12 N1 -7.1(2) . . . . ?
N2 C11 C12 C4 171.52(13) . . . . ?
N2 C11 C7 C8 4.8(2) . . . . ?
N2 C11 C7 C6 -174.15(13) . . . . ?
N2 C10 C9 C8 2.8(2) . . . . ?
C11 N2 C10 C9 0.7(2) . . . . ?
C11 C12 C4 C3 -173.02(12) . . . . ?
C11 C12 C4 C5 4.8(2) . . . . ?
C11 C7 C8 C9 -1.3(2) . . . . ?
C11 C7 C6 C5 0.7(2) . . . . ?
C12 N1 C1 S1 -177.57(10) . . . . ?
C12 N1 C1 C2 4.7(2) . . . . ?
C12 C11 C7 C8 -178.64(12) . . . . ?
C12 C11 C7 C6 2.4(2) . . . . ?
C12 C4 C3 C2 1.8(2) . . . . ?
C12 C4 C5 C6 -1.7(2) . . . . ?
C7 C11 C12 N1 176.32(12) . . . . ?
C7 C11 C12 C4 -5.01(19) . . . . ?
C7 C8 C9 C10 -2.3(2) . . . . ?
C7 C6 C5 C4 -1.1(2) . . . . ?
C8 C7 C6 C5 -178.23(14) . . . . ?
C3 C4 C5 C6 176.07(14) . . . . ?
C3 C2 C1 S1 -174.62(12) . . . . ?
C3 C2 C1 N1 3.1(2) . . . . ?
C1 N1 C12 C11 169.60(12) . . . . ?
C1 N1 C12 C4 -9.06(19) . . . . ?
C1 C2 C3 C4 -6.3(2) . . . . ?
C6 C7 C8 C9 177.71(15) . . . . ?
C5 C4 C3 C2 -176.04(14) . . . . ?
C13 N1 C12 C11 -16.0(2) . . . . ?
C13 N1 C12 C4 165.38(13) . . . . ?
C13 N1 C1 S1 7.63(18) . . . . ?
C13 N1 C1 C2 -170.06(12) . . . . ?
C10 N2 C11 C12 179.01(13) . . . . ?
C10 N2 C11 C7 -4.5(2) . . . . ?
